data_7208627
loop_
_publ_author_name
'Saito, Gunzi'
'Hosoda, Hidemasa'
'Yoshida, Yukihiro'
'Hagiwara, Jun'
'Nishimura, Kazukuni'
'Yamochi, Hideki'
'Otsuka, Akihiro'
'Hiramatsu, Takaaki'
'Shimazaki, Yuichi'
'Kirakci, Kaplan'
'Cordier, St\'ephane'
'Perrin, Christiane'

_publ_section_title
;
 Synthesis and properties of charge-transfer solids with cluster units
 [Mo6X14]2&#x2212; (X = Br, I)
;
_journal_issue 37
_journal_name_full 'Journal of Materials Chemistry'
_journal_page_first 19774
_journal_paper_doi 10.1039/c2jm33086e
_journal_volume 22
_journal_year 2012
_chemical_formula_sum 'C94 H70 Br14 Cl2 Cu2 Mo6 N10'
_chemical_formula_weight 3231.96
_space_group_IT_number 2
_symmetry_cell_setting triclinic
_symmetry_Int_Tables_number 2
_symmetry_space_group_name_Hall '-P 1'
_symmetry_space_group_name_H-M 'P -1'
_audit_creation_date 'Mon Jun 20 23:19:44 2011'
_audit_creation_method 'by teXsan'
_cell_angle_alpha 94.76(3)
_cell_angle_beta 116.67(3)
_cell_angle_gamma 87.57(3)
_cell_formula_units_Z 1
_cell_length_a 13.088(4)
_cell_length_b 13.410(4)
_cell_length_c 15.620(4)
_cell_measurement_reflns_used 21887
_cell_measurement_temperature 133.2
_cell_measurement_theta_max 27.5
_cell_measurement_theta_min 3.0
_cell_volume 2441.3(14)
_computing_cell_refinement PROCESS-AUTO
_computing_data_collection PROCESS-AUTO
_computing_data_reduction 'teXsan Ver. 2.0'
_computing_molecular_graphics 'Yadokari-XG 2009 (Wakita, Nemoto et al., 2009)'
_computing_publication_material 'teXsan Ver. 2.0'
_computing_structure_refinement 'teXsan Ver. 2.0'
_computing_structure_solution SHELXS97
_diffrn_ambient_temperature 133.2
_diffrn_detector_area_resol_mean 10.00
_diffrn_measured_fraction_theta_full 0.9916
_diffrn_measured_fraction_theta_max 0.9916
_diffrn_measurement_device_type 'Rigaku RAXIS-RAPID Imaging Plate'
_diffrn_measurement_method \w
_diffrn_radiation_type 'Mo K\a'
_diffrn_radiation_wavelength 0.7107
_diffrn_reflns_av_R_equivalents 0.039
_diffrn_reflns_limit_h_max 14
_diffrn_reflns_limit_h_min -16
_diffrn_reflns_limit_k_max 17
_diffrn_reflns_limit_k_min -17
_diffrn_reflns_limit_l_max 19
_diffrn_reflns_limit_l_min -20
_diffrn_reflns_number 23643
_diffrn_reflns_theta_full 27.48
_diffrn_reflns_theta_max 27.48
_exptl_absorpt_coefficient_mu 7.061
_exptl_absorpt_correction_T_max 0.809
_exptl_absorpt_correction_T_min 0.411
_exptl_absorpt_correction_type multi-scan
_exptl_absorpt_process_details '(Higashi, 1995)'
_exptl_crystal_colour brown
_exptl_crystal_density_diffrn 2.198
_exptl_crystal_density_method 'not measured'
_exptl_crystal_description prism
_exptl_crystal_F_000 1343.00
_exptl_crystal_size_max 0.080
_exptl_crystal_size_mid 0.050
_exptl_crystal_size_min 0.030
_refine_diff_density_max 1.51
_refine_diff_density_min -0.63
_refine_ls_extinction_method none
_refine_ls_goodness_of_fit_ref 1.150
_refine_ls_hydrogen_treatment noref
_refine_ls_number_parameters 577
_refine_ls_number_reflns 11072
_refine_ls_R_factor_gt 0.0413
_refine_ls_shift/su_max 0.0009
_refine_ls_structure_factor_coef Fsqd
_refine_ls_weighting_details 'w = 1/[\s^2^(Fo^2^) + (0.05000(Max(Fo^2^,0) + 2Fc^2^)/3)^2^]'
_refine_ls_weighting_scheme calc
_refine_ls_wR_factor_ref 0.1011
_reflns_number_gt 9092
_reflns_number_total 11072
_reflns_threshold_expression F^2^>2.0\s(F^2^)
_cod_data_source_file c2jm33086e.txt
_cod_data_source_block Cu2(\m-Cl)2(perbpa)2
_cod_original_cell_volume 2441(3)
_cod_original_sg_symbol_H-M 'P -1 '
_cod_database_code 7208627

loop_
_symmetry_equiv_pos_as_xyz
x,y,z
-x,-y,-z

loop_
_atom_site_label
_atom_site_type_symbol
_atom_site_fract_x
_atom_site_fract_y
_atom_site_fract_z
_atom_site_U_iso_or_equiv
_atom_site_adp_type
_atom_site_occupancy
_atom_site_symmetry_multiplicity
_atom_site_calc_flag
Mo(1) Mo 0.49405(3) 0.36048(3) 0.48815(3) 0.01493(9) Uani 1.00 1 d
Mo(2) Mo 0.55002(3) 0.49733(3) 0.40501(3) 0.01540(9) Uani 1.00 1 d
Mo(3) Mo 0.34862(3) 0.50530(3) 0.40563(2) 0.01473(9) Uani 1.00 1 d
Br(1) Br 0.48300(4) 0.16548(4) 0.47084(4) 0.0281(1) Uani 1.00 1 d
Br(2) Br 0.29577(4) 0.37131(3) 0.48942(3) 0.0208(1) Uani 1.00 1 d
Br(3) Br 0.69320(4) 0.35554(3) 0.48854(3) 0.0191(1) Uani 1.00 1 d
Br(4) Br 0.39497(4) 0.36475(3) 0.30191(3) 0.0198(1) Uani 1.00 1 d
Br(5) Br 0.61602(5) 0.49683(4) 0.27141(4) 0.0309(1) Uani 1.00 1 d
Br(6) Br 0.40590(4) 0.64006(3) 0.32522(3) 0.0196(1) Uani 1.00 1 d
Br(7) Br 0.13675(4) 0.51254(4) 0.27354(3) 0.0268(1) Uani 1.00 1 d
Cu(1) Cu -0.00842(5) 0.06055(4) 0.09704(4) 0.0164(1) Uani 1.00 1 d
Cl(1) Cl -0.13908(9) -0.04797(8) -0.01118(7) 0.0208(3) Uani 1.00 1 d
N(1) N -0.0813(3) 0.1849(3) 0.0323(2) 0.0191(9) Uani 1.00 1 d
N(2) N 0.0901(3) -0.0388(3) 0.1851(2) 0.0172(9) Uani 1.00 1 d
N(3) N 0.0984(3) 0.1617(3) 0.2004(3) 0.0182(9) Uani 1.00 1 d
N(4) N 0.5821(6) -0.1650(6) 0.8545(6) 0.088(3) Uani 1.00 1 d
N(5) N -0.2937(8) 0.2961(6) 0.1087(5) 0.084(3) Uani 1.00 1 d
C(1) C -0.1861(4) 0.1935(4) -0.0411(3) 0.024(1) Uani 1.00 1 d
C(2) C -0.2237(4) 0.2838(4) -0.0848(3) 0.028(1) Uani 1.00 1 d
C(3) C -0.1523(5) 0.3645(4) -0.0521(4) 0.033(1) Uani 1.00 1 d
C(4) C -0.0435(5) 0.3562(4) 0.0257(4) 0.028(1) Uani 1.00 1 d
C(5) C -0.0120(4) 0.2649(3) 0.0660(3) 0.019(1) Uani 1.00 1 d
C(6) C 0.1037(4) 0.2466(3) 0.1475(3) 0.022(1) Uani 1.00 1 d
C(7) C 0.2092(4) 0.1086(3) 0.2485(3) 0.019(1) Uani 1.00 1 d
C(8) C 0.1876(4) 0.0004(3) 0.2564(3) 0.019(1) Uani 1.00 1 d
C(9) C 0.2620(4) -0.0551(4) 0.3311(3) 0.021(1) Uani 1.00 1 d
C(10) C 0.2333(4) -0.1532(4) 0.3324(3) 0.025(1) Uani 1.00 1 d
C(11) C 0.1334(4) -0.1940(3) 0.2592(3) 0.023(1) Uani 1.00 1 d
C(12) C 0.0638(4) -0.1346(3) 0.1870(3) 0.020(1) Uani 1.00 1 d
C(13) C 0.0549(4) 0.2013(4) 0.2729(3) 0.024(1) Uani 1.00 1 d
C(14) C 0.0603(4) 0.1237(4) 0.3395(3) 0.024(1) Uani 1.00 1 d
C(15) C -0.0207(4) 0.0460(4) 0.3110(3) 0.025(1) Uani 1.00 1 d
C(16) C -0.1210(5) 0.0460(4) 0.2247(3) 0.030(1) Uani 1.00 1 d
C(17) C -0.1968(5) -0.0339(5) 0.1955(4) 0.037(2) Uani 1.00 1 d
C(18) C -0.1735(5) -0.1148(5) 0.2514(4) 0.036(2) Uani 1.00 1 d
C(19) C -0.0752(4) -0.1189(4) 0.3392(3) 0.029(1) Uani 1.00 1 d
C(20) C -0.0490(5) -0.2046(4) 0.4003(4) 0.030(1) Uani 1.00 1 d
C(21) C -0.1203(5) -0.2883(5) 0.3705(4) 0.040(2) Uani 1.00 1 d
C(22) C -0.0962(6) -0.3673(5) 0.4302(5) 0.045(2) Uani 1.00 1 d
C(23) C -0.0036(5) -0.3641(4) 0.5209(5) 0.037(2) Uani 1.00 1 d
C(24) C 0.0711(5) -0.2820(4) 0.5524(4) 0.035(2) Uani 1.00 1 d
C(25) C 0.1666(5) -0.2789(4) 0.6413(4) 0.035(2) Uani 1.00 1 d
C(26) C 0.2421(5) -0.2006(4) 0.6710(4) 0.034(2) Uani 1.00 1 d
C(27) C 0.2226(5) -0.1216(4) 0.6111(4) 0.031(1) Uani 1.00 1 d
C(28) C 0.1260(4) -0.1197(4) 0.5223(3) 0.026(1) Uani 1.00 1 d
C(29) C 0.1015(4) -0.0347(4) 0.4620(3) 0.023(1) Uani 1.00 1 d
C(30) C 0.1728(4) 0.0475(4) 0.4912(3) 0.026(1) Uani 1.00 1 d
C(31) C 0.1545(5) 0.1244(4) 0.4304(4) 0.028(1) Uani 1.00 1 d
C(32) C 0.0491(4) -0.2005(4) 0.4907(4) 0.026(1) Uani 1.00 1 d
C(33) C 0.0031(5) -0.0361(4) 0.3719(3) 0.027(1) Uani 1.00 1 d
C(34) C 0.5564(6) -0.0838(6) 0.8432(6) 0.059(2) Uani 1.00 1 d
C(35) C 0.5212(5) 0.0217(5) 0.8262(5) 0.047(2) Uani 1.00 1 d
C(36) C 0.5227(6) 0.0869(6) 0.8993(5) 0.053(2) Uani 1.00 1 d
C(37) C 0.4900(6) 0.1859(7) 0.8811(7) 0.066(3) Uani 1.00 1 d
C(38) C 0.4560(6) 0.2157(6) 0.7877(7) 0.063(2) Uani 1.00 1 d
C(39) C 0.4565(6) 0.1493(7) 0.7168(6) 0.068(3) Uani 1.00 1 d
C(40) C 0.4882(6) 0.0516(6) 0.7342(5) 0.058(2) Uani 1.00 1 d
C(41) C -0.2892(7) 0.3772(6) 0.0943(5) 0.059(2) Uani 1.00 1 d
C(42) C -0.2813(6) 0.4799(5) 0.0746(4) 0.044(2) Uani 1.00 1 d
C(43) C -0.1889(6) 0.5374(6) 0.1378(4) 0.054(2) Uani 1.00 1 d
C(44) C -0.1775(6) 0.6354(6) 0.1156(5) 0.058(2) Uani 1.00 1 d
C(45) C -0.2606(7) 0.6722(6) 0.0325(5) 0.057(2) Uani 1.00 1 d
C(46) C -0.3553(6) 0.6138(6) -0.0296(4) 0.051(2) Uani 1.00 1 d
C(47) C -0.3651(5) 0.5178(5) -0.0088(4) 0.045(2) Uani 1.00 1 d
H(1) H -0.2385 0.1334 -0.0642 0.0291 Uiso 1.00 1 calc
H(2) H -0.3035 0.2889 -0.1397 0.0328 Uiso 1.00 1 calc
H(3) H -0.1784 0.4288 -0.0848 0.0405 Uiso 1.00 1 calc
H(4) H 0.0101 0.4160 0.0520 0.0334 Uiso 1.00 1 calc
H(5) H 0.1286 0.3085 0.1925 0.0271 Uiso 1.00 1 calc
H(6) H 0.1606 0.2309 0.1217 0.0271 Uiso 1.00 1 calc
H(7) H 0.2530 0.1117 0.2097 0.0230 Uiso 1.00 1 calc
H(8) H 0.2556 0.1421 0.3141 0.0230 Uiso 1.00 1 calc
H(9) H 0.3354 -0.0259 0.3833 0.0257 Uiso 1.00 1 calc
H(10) H 0.2838 -0.1954 0.3860 0.0299 Uiso 1.00 1 calc
H(11) H 0.1117 -0.2658 0.2585 0.0269 Uiso 1.00 1 calc
H(12) H -0.0096 -0.1639 0.1339 0.0246 Uiso 1.00 1 calc
H(13) H 0.1015 0.2606 0.3114 0.0283 Uiso 1.00 1 calc
H(14) H -0.0273 0.2237 0.2358 0.0283 Uiso 1.00 1 calc
H(15) H -0.1390 0.1051 0.1834 0.0381 Uiso 1.00 1 calc
H(16) H -0.2690 -0.0334 0.1331 0.0444 Uiso 1.00 1 calc
H(17) H -0.2290 -0.1720 0.2280 0.0427 Uiso 1.00 1 calc
H(18) H -0.1900 -0.2913 0.3061 0.0491 Uiso 1.00 1 calc
H(19) H -0.1492 -0.4277 0.4060 0.0541 Uiso 1.00 1 calc
H(20) H 0.0113 -0.4206 0.5648 0.0459 Uiso 1.00 1 calc
H(21) H 0.1812 -0.3338 0.6857 0.0417 Uiso 1.00 1 calc
H(22) H 0.3109 -0.1996 0.7348 0.0407 Uiso 1.00 1 calc
H(23) H 0.2808 -0.0655 0.6331 0.0377 Uiso 1.00 1 calc
H(24) H 0.2390 0.0520 0.5579 0.0316 Uiso 1.00 1 calc
H(25) H 0.2108 0.1813 0.4525 0.0352 Uiso 1.00 1 calc
H(26) H 0.5477 0.0627 0.9669 0.0647 Uiso 1.00 1 calc
H(27) H 0.4919 0.2357 0.9368 0.0782 Uiso 1.00 1 calc
H(28) H 0.4325 0.2882 0.7746 0.0773 Uiso 1.00 1 calc
H(29) H 0.4304 0.1736 0.6508 0.0865 Uiso 1.00 1 calc
H(30) H 0.4883 0.0005 0.6805 0.0720 Uiso 1.00 1 calc
H(31) H -0.1301 0.5087 0.1991 0.0649 Uiso 1.00 1 calc
H(32) H -0.1106 0.6806 0.1605 0.0716 Uiso 1.00 1 calc
H(33) H -0.2544 0.7415 0.0138 0.0696 Uiso 1.00 1 calc
H(34) H -0.4161 0.6427 -0.0898 0.0608 Uiso 1.00 1 calc
H(35) H -0.4334 0.4754 -0.0535 0.0555 Uiso 1.00 1 calc

loop_
_atom_site_aniso_label
_atom_site_aniso_U_11
_atom_site_aniso_U_22
_atom_site_aniso_U_33
_atom_site_aniso_U_12
_atom_site_aniso_U_13
_atom_site_aniso_U_23
Mo(1) 0.0138(2) 0.0118(2) 0.0148(2) -0.0001(1) 0.0025(1) 0.0001(1)
Mo(2) 0.0152(2) 0.0151(2) 0.0140(2) 0.0005(1) 0.0050(1) 0.0008(1)
Mo(3) 0.0131(2) 0.0126(2) 0.0141(2) 0.0000(1) 0.0024(1) -0.0003(1)
Br(1) 0.0250(3) 0.0150(2) 0.0306(3) -0.0014(2) 0.0002(2) 0.0003(2)
Br(2) 0.0166(2) 0.0188(2) 0.0249(2) -0.0037(2) 0.0070(2) 0.0019(2)
Br(3) 0.0166(2) 0.0175(2) 0.0207(2) 0.0031(2) 0.0066(2) -0.0003(2)
Br(4) 0.0202(2) 0.0174(2) 0.0154(2) 0.0002(2) 0.0030(2) -0.0031(2)
Br(5) 0.0336(3) 0.0391(3) 0.0247(2) 0.0048(2) 0.0171(2) 0.0055(2)
Br(6) 0.0207(2) 0.0174(2) 0.0162(2) 0.0011(2) 0.0038(2) 0.0045(2)
Br(7) 0.0174(2) 0.0218(2) 0.0274(2) 0.0003(2) -0.0017(2) -0.0015(2)
Cu(1) 0.0154(3) 0.0150(3) 0.0143(2) -0.0015(2) 0.0028(2) -0.0007(2)
Cl(1) 0.0169(5) 0.0238(6) 0.0171(5) -0.0067(4) 0.0037(4) -0.0031(4)
N(1) 0.019(2) 0.022(2) 0.011(2) 0.002(2) 0.003(1) 0.000(1)
N(2) 0.018(2) 0.016(2) 0.017(2) -0.000(1) 0.007(2) -0.000(1)
N(3) 0.021(2) 0.014(2) 0.018(2) -0.000(1) 0.007(2) -0.001(1)
N(4) 0.057(5) 0.060(5) 0.123(7) -0.010(4) 0.016(4) 0.013(5)
N(5) 0.144(8) 0.070(5) 0.060(4) -0.009(5) 0.064(5) -0.005(4)
C(1) 0.019(2) 0.031(3) 0.020(2) 0.003(2) 0.008(2) 0.004(2)
C(2) 0.027(3) 0.038(3) 0.016(2) 0.010(2) 0.007(2) 0.010(2)
C(3) 0.042(3) 0.030(3) 0.033(3) 0.012(2) 0.021(3) 0.015(2)
C(4) 0.037(3) 0.022(2) 0.025(2) 0.003(2) 0.014(2) 0.008(2)
C(5) 0.020(2) 0.020(2) 0.015(2) -0.001(2) 0.006(2) 0.001(2)
C(6) 0.020(2) 0.019(2) 0.019(2) -0.001(2) 0.002(2) 0.003(2)
C(7) 0.019(2) 0.018(2) 0.014(2) -0.002(2) 0.002(2) 0.000(2)
C(8) 0.015(2) 0.021(2) 0.018(2) 0.001(2) 0.006(2) -0.003(2)
C(9) 0.016(2) 0.023(2) 0.020(2) 0.005(2) 0.004(2) 0.005(2)
C(10) 0.027(3) 0.022(2) 0.024(2) 0.008(2) 0.010(2) 0.005(2)
C(11) 0.027(3) 0.017(2) 0.030(2) 0.004(2) 0.016(2) 0.004(2)
C(12) 0.025(3) 0.017(2) 0.019(2) -0.001(2) 0.009(2) 0.002(2)
C(13) 0.033(3) 0.019(2) 0.020(2) 0.002(2) 0.013(2) -0.001(2)
C(14) 0.028(3) 0.022(2) 0.023(2) 0.008(2) 0.013(2) -0.001(2)
C(15) 0.029(3) 0.027(3) 0.023(2) 0.007(2) 0.015(2) -0.001(2)
C(16) 0.029(3) 0.039(3) 0.022(2) 0.006(2) 0.012(2) 0.002(2)
C(17) 0.024(3) 0.053(4) 0.030(3) 0.002(3) 0.009(2) 0.002(3)
C(18) 0.028(3) 0.047(3) 0.034(3) -0.013(3) 0.017(2) -0.010(3)
C(19) 0.020(3) 0.043(3) 0.026(2) -0.001(2) 0.013(2) -0.010(2)
C(20) 0.030(3) 0.027(3) 0.046(3) -0.005(2) 0.029(3) -0.008(2)
C(21) 0.038(3) 0.041(3) 0.048(3) -0.010(3) 0.027(3) -0.010(3)
C(22) 0.047(4) 0.033(3) 0.074(5) -0.007(3) 0.045(4) -0.005(3)
C(23) 0.042(4) 0.028(3) 0.060(4) 0.002(2) 0.038(3) 0.005(3)
C(24) 0.044(4) 0.025(3) 0.050(3) 0.003(2) 0.034(3) -0.000(2)
C(25) 0.047(4) 0.033(3) 0.035(3) 0.010(3) 0.027(3) 0.012(2)
C(26) 0.036(3) 0.037(3) 0.032(3) 0.011(3) 0.016(2) 0.008(2)
C(27) 0.033(3) 0.033(3) 0.026(3) 0.001(2) 0.013(2) 0.000(2)
C(28) 0.024(3) 0.033(3) 0.024(2) 0.001(2) 0.014(2) -0.003(2)
C(29) 0.026(3) 0.024(2) 0.026(2) 0.001(2) 0.018(2) -0.005(2)
C(30) 0.031(3) 0.022(2) 0.022(2) -0.002(2) 0.011(2) -0.004(2)
C(31) 0.039(3) 0.022(3) 0.026(2) -0.007(2) 0.017(2) -0.006(2)
C(32) 0.031(3) 0.024(3) 0.031(3) 0.010(2) 0.022(2) 0.006(2)
C(33) 0.036(3) 0.026(3) 0.025(2) 0.006(2) 0.020(2) 0.000(2)
C(34) 0.035(4) 0.055(5) 0.077(5) -0.010(3) 0.013(4) 0.011(4)
C(35) 0.022(3) 0.050(4) 0.070(4) -0.012(3) 0.019(3) 0.004(3)
C(36) 0.030(4) 0.062(5) 0.066(4) -0.013(3) 0.017(3) 0.010(4)
C(37) 0.034(4) 0.071(5) 0.093(6) -0.018(4) 0.029(4) -0.016(5)
C(38) 0.034(4) 0.044(4) 0.102(6) -0.014(3) 0.017(4) 0.019(4)
C(39) 0.039(4) 0.076(6) 0.082(6) -0.021(4) 0.013(4) 0.031(5)
C(40) 0.040(4) 0.077(5) 0.059(4) -0.024(4) 0.023(3) -0.000(4)
C(41) 0.079(6) 0.064(5) 0.034(3) 0.005(4) 0.027(4) -0.002(4)
C(42) 0.045(4) 0.054(4) 0.034(3) 0.000(3) 0.019(3) -0.005(3)
C(43) 0.039(4) 0.079(5) 0.035(3) 0.011(4) 0.009(3) 0.001(3)
C(44) 0.036(4) 0.079(6) 0.050(4) -0.010(4) 0.012(3) -0.006(4)
C(45) 0.060(5) 0.057(5) 0.059(4) 0.001(4) 0.030(4) 0.004(4)
C(46) 0.051(4) 0.064(5) 0.034(3) 0.010(4) 0.017(3) -0.000(3)
C(47) 0.039(4) 0.058(4) 0.035(3) -0.001(3) 0.015(3) -0.006(3)

loop_
_atom_type_symbol
_atom_type_description
_atom_type_scat_dispersion_real
_atom_type_scat_dispersion_imag
_atom_type_scat_source
C C 0.003 0.002
;International Tables for Crystallography
(1992, Vol. C, Tables 4.2.6.8 and 6.1.1.1)
;
H H 0.000 0.000
;International Tables for Crystallography
(1992, Vol. C, Table 6.1.1.2)
;
N N 0.006 0.003
;International Tables for Crystallography
(1992, Vol. C, Tables 4.2.6.8 and 6.1.1.1)
;
Cu Cu 0.320 1.265
;International Tables for Crystallography
(1992, Vol. C, Tables 4.2.6.8 and 6.1.1.1)
;
Mo Mo -1.683 0.686
;International Tables for Crystallography
(1992, Vol. C, Tables 4.2.6.8 and 6.1.1.1)
;
Br Br -0.290 2.459
;International Tables for Crystallography
(1992, Vol. C, Tables 4.2.6.8 and 6.1.1.1)
;
Cl Cl 0.148 0.159
;International Tables for Crystallography
(1992, Vol. C, Tables 4.2.6.8 and 6.1.1.1)
;

loop_
_geom_angle_atom_site_label_1
_geom_angle_atom_site_label_2
_geom_angle_atom_site_label_3
_geom_angle
_geom_angle_site_symmetry_1
_geom_angle_site_symmetry_3
_geom_angle_publ_flag
Mo(2) Mo(1) Mo(2) 90.09(2) . 2_666 yes
Mo(2) Mo(1) Mo(3) 60.02(2) . . yes
Mo(2) Mo(1) Mo(3) 60.15(1) . 2_666 yes
Mo(2) Mo(1) Br(1) 135.18(2) . . yes
Mo(2) Mo(1) Br(2) 119.37(2) . . yes
Mo(2) Mo(1) Br(3) 59.42(2) . . yes
Mo(2) Mo(1) Br(4) 59.52(2) . . yes
Mo(2) Mo(1) Br(6) 119.45(2) . 2_666 yes
Mo(2) Mo(1) Mo(3) 60.12(1) 2_666 . yes
Mo(2) Mo(1) Mo(3) 59.85(2) 2_666 2_666 yes
Mo(2) Mo(1) Br(1) 134.73(2) 2_666 . yes
Mo(2) Mo(1) Br(2) 59.25(2) 2_666 . yes
Mo(2) Mo(1) Br(3) 119.13(2) 2_666 . yes
Mo(2) Mo(1) Br(4) 119.90(2) 2_666 . yes
Mo(2) Mo(1) Br(6) 59.32(2) 2_666 2_666 yes
Mo(3) Mo(1) Mo(3) 90.03(2) . 2_666 yes
Mo(3) Mo(1) Br(1) 134.29(2) . . yes
Mo(3) Mo(1) Br(2) 59.35(2) . . yes
Mo(3) Mo(1) Br(3) 119.43(2) . . yes
Mo(3) Mo(1) Br(4) 59.78(1) . . yes
Mo(3) Mo(1) Br(6) 119.44(2) . 2_666 yes
Mo(3) Mo(1) Br(1) 135.68(2) 2_666 . yes
Mo(3) Mo(1) Br(2) 119.09(2) 2_666 . yes
Mo(3) Mo(1) Br(3) 59.28(2) 2_666 . yes
Mo(3) Mo(1) Br(4) 119.67(2) 2_666 . yes
Mo(3) Mo(1) Br(6) 59.30(1) 2_666 2_666 yes
Br(1) Mo(1) Br(2) 90.24(2) . . yes
Br(1) Mo(1) Br(3) 91.50(2) . . yes
Br(1) Mo(1) Br(4) 90.07(2) . . yes
Br(1) Mo(1) Br(6) 91.04(2) . 2_666 yes
Br(2) Mo(1) Br(3) 178.22(2) . . yes
Br(2) Mo(1) Br(4) 90.35(2) . . yes
Br(2) Mo(1) Br(6) 89.86(2) . 2_666 yes
Br(3) Mo(1) Br(4) 90.00(2) . . yes
Br(3) Mo(1) Br(6) 89.76(2) . 2_666 yes
Br(4) Mo(1) Br(6) 178.87(2) . 2_666 yes
Mo(1) Mo(2) Mo(1) 89.91(2) . 2_666 yes
Mo(1) Mo(2) Mo(3) 59.99(1) . . yes
Mo(1) Mo(2) Mo(3) 60.03(1) . 2_666 yes
Mo(1) Mo(2) Br(2) 119.37(2) . 2_666 yes
Mo(1) Mo(2) Br(3) 59.61(2) . . yes
Mo(1) Mo(2) Br(4) 59.61(2) . . yes
Mo(1) Mo(2) Br(5) 135.86(2) . . yes
Mo(1) Mo(2) Br(6) 119.43(2) . . yes
Mo(1) Mo(2) Mo(3) 60.03(1) 2_666 . yes
Mo(1) Mo(2) Mo(3) 59.79(1) 2_666 2_666 yes
Mo(1) Mo(2) Br(2) 59.54(2) 2_666 2_666 yes
Mo(1) Mo(2) Br(3) 119.09(2) 2_666 . yes
Mo(1) Mo(2) Br(4) 119.83(2) 2_666 . yes
Mo(1) Mo(2) Br(5) 134.21(2) 2_666 . yes
Mo(1) Mo(2) Br(6) 59.58(1) 2_666 . yes
Mo(3) Mo(2) Mo(3) 89.95(2) . 2_666 yes
Mo(3) Mo(2) Br(2) 119.58(2) . 2_666 yes
Mo(3) Mo(2) Br(3) 119.59(2) . . yes
Mo(3) Mo(2) Br(4) 59.80(2) . . yes
Mo(3) Mo(2) Br(5) 133.98(2) . . yes
Mo(3) Mo(2) Br(6) 59.45(2) . . yes
Mo(3) Mo(2) Br(2) 59.34(1) 2_666 2_666 yes
Mo(3) Mo(2) Br(3) 59.30(1) 2_666 . yes
Mo(3) Mo(2) Br(4) 119.64(2) 2_666 . yes
Mo(3) Mo(2) Br(5) 136.05(2) 2_666 . yes
Mo(3) Mo(2) Br(6) 119.37(2) 2_666 . yes
Br(2) Mo(2) Br(3) 89.48(2) 2_666 . yes
Br(2) Mo(2) Br(4) 178.93(2) 2_666 . yes
Br(2) Mo(2) Br(5) 90.76(2) 2_666 . yes
Br(2) Mo(2) Br(6) 90.18(2) 2_666 . yes
Br(3) Mo(2) Br(4) 90.16(2) . . yes
Br(3) Mo(2) Br(5) 92.05(2) . . yes
Br(3) Mo(2) Br(6) 178.56(2) . . yes
Br(4) Mo(2) Br(5) 90.26(2) . . yes
Br(4) Mo(2) Br(6) 90.15(2) . . yes
Br(5) Mo(2) Br(6) 89.35(2) . . yes
Mo(1) Mo(3) Mo(1) 89.97(2) . 2_666 yes
Mo(1) Mo(3) Mo(2) 59.99(2) . . yes
Mo(1) Mo(3) Mo(2) 60.09(1) . 2_666 yes
Mo(1) Mo(3) Br(2) 59.64(2) . . yes
Mo(1) Mo(3) Br(3) 119.49(2) . 2_666 yes
Mo(1) Mo(3) Br(4) 59.49(1) . . yes
Mo(1) Mo(3) Br(6) 119.52(2) . . yes
Mo(1) Mo(3) Br(7) 134.90(2) . . yes
Mo(1) Mo(3) Mo(2) 60.12(2) 2_666 . yes
Mo(1) Mo(3) Mo(2) 59.82(1) 2_666 2_666 yes
Mo(1) Mo(3) Br(2) 119.15(2) 2_666 . yes
Mo(1) Mo(3) Br(3) 59.57(2) 2_666 2_666 yes
Mo(1) Mo(3) Br(4) 119.53(2) 2_666 . yes
Mo(1) Mo(3) Br(6) 59.63(2) 2_666 . yes
Mo(1) Mo(3) Br(7) 135.13(2) 2_666 . yes
Mo(2) Mo(3) Mo(2) 90.05(2) . 2_666 yes
Mo(2) Mo(3) Br(2) 119.64(2) . . yes
Mo(2) Mo(3) Br(3) 119.69(2) . 2_666 yes
Mo(2) Mo(3) Br(4) 59.41(2) . . yes
Mo(2) Mo(3) Br(6) 59.52(2) . . yes
Mo(2) Mo(3) Br(7) 134.89(2) . . yes
Mo(2) Mo(3) Br(2) 59.33(2) 2_666 . yes
Mo(2) Mo(3) Br(3) 59.41(2) 2_666 2_666 yes
Mo(2) Mo(3) Br(4) 119.57(2) 2_666 . yes
Mo(2) Mo(3) Br(6) 119.45(2) 2_666 . yes
Mo(2) Mo(3) Br(7) 135.06(2) 2_666 . yes
Br(2) Mo(3) Br(3) 89.53(2) . 2_666 yes
Br(2) Mo(3) Br(4) 90.34(2) . . yes
Br(2) Mo(3) Br(6) 178.70(2) . . yes
Br(2) Mo(3) Br(7) 90.66(2) . . yes
Br(3) Mo(3) Br(4) 178.82(2) 2_666 . yes
Br(3) Mo(3) Br(6) 90.13(2) 2_666 . yes
Br(3) Mo(3) Br(7) 90.65(2) 2_666 . yes
Br(4) Mo(3) Br(6) 89.97(2) . . yes
Br(4) Mo(3) Br(7) 90.52(2) . . yes
Br(6) Mo(3) Br(7) 90.60(2) . . yes
Mo(1) Br(2) Mo(2) 61.21(2) . 2_666 yes
Mo(1) Br(2) Mo(3) 61.00(2) . . yes
Mo(2) Br(2) Mo(3) 61.33(2) 2_666 . yes
Mo(1) Br(3) Mo(2) 60.97(2) . . yes
Mo(1) Br(3) Mo(3) 61.15(2) . 2_666 yes
Mo(2) Br(3) Mo(3) 61.29(1) . 2_666 yes
Mo(1) Br(4) Mo(2) 60.87(1) . . yes
Mo(1) Br(4) Mo(3) 60.73(2) . . yes
Mo(2) Br(4) Mo(3) 60.79(2) . . yes
Mo(1) Br(6) Mo(2) 61.10(1) 2_666 . yes
Mo(1) Br(6) Mo(3) 61.07(2) 2_666 . yes
Mo(2) Br(6) Mo(3) 61.03(2) . . yes
Cl(1) Cu(1) N(1) 96.8(1) . . yes
Cl(1) Cu(1) N(2) 97.2(1) . . yes
Cl(1) Cu(1) N(3) 174.3(1) . . yes
N(1) Cu(1) N(2) 165.9(2) . . yes
N(1) Cu(1) N(3) 82.2(1) . . yes
N(2) Cu(1) N(3) 83.8(1) . . yes
Cu(1) N(1) C(1) 126.9(3) . . yes
Cu(1) N(1) C(5) 113.4(3) . . yes
C(1) N(1) C(5) 119.6(4) . . yes
Cu(1) N(2) C(8) 113.6(3) . . yes
Cu(1) N(2) C(12) 127.0(3) . . yes
C(8) N(2) C(12) 119.0(4) . . yes
Cu(1) N(3) C(6) 105.1(3) . . yes
Cu(1) N(3) C(7) 105.4(3) . . yes
Cu(1) N(3) C(13) 113.7(3) . . yes
C(6) N(3) C(7) 113.2(4) . . yes
C(6) N(3) C(13) 108.4(3) . . yes
C(7) N(3) C(13) 111.0(3) . . yes
N(1) C(1) C(2) 121.1(5) . . yes
C(1) C(2) C(3) 119.3(4) . . yes
C(2) C(3) C(4) 119.8(4) . . yes
C(3) C(4) C(5) 118.0(5) . . yes
N(1) C(5) C(4) 122.2(4) . . yes
N(1) C(5) C(6) 115.1(4) . . yes
C(4) C(5) C(6) 122.6(4) . . yes
N(3) C(6) C(5) 110.2(4) . . yes
N(3) C(7) C(8) 109.5(4) . . yes
N(2) C(8) C(7) 115.1(4) . . yes
N(2) C(8) C(9) 122.1(4) . . yes
C(7) C(8) C(9) 122.8(4) . . yes
C(8) C(9) C(10) 118.2(4) . . yes
C(9) C(10) C(11) 120.0(4) . . yes
C(10) C(11) C(12) 118.6(4) . . yes
N(2) C(12) C(11) 122.1(4) . . yes
N(3) C(13) C(14) 112.8(4) . . yes
C(13) C(14) C(15) 122.7(4) . . yes
C(13) C(14) C(31) 118.2(5) . . yes
C(15) C(14) C(31) 118.9(4) . . yes
C(14) C(15) C(16) 121.3(5) . . yes
C(14) C(15) C(33) 118.9(4) . . yes
C(16) C(15) C(33) 119.8(5) . . yes
C(15) C(16) C(17) 120.4(5) . . yes
C(16) C(17) C(18) 120.5(5) . . yes
C(17) C(18) C(19) 121.9(5) . . yes
C(18) C(19) C(20) 122.7(5) . . yes
C(18) C(19) C(33) 118.6(5) . . yes
C(20) C(19) C(33) 118.7(4) . . yes
C(19) C(20) C(21) 121.0(5) . . yes
C(19) C(20) C(32) 119.2(5) . . yes
C(21) C(20) C(32) 119.8(5) . . yes
C(20) C(21) C(22) 120.4(6) . . yes
C(21) C(22) C(23) 121.4(6) . . yes
C(22) C(23) C(24) 119.7(5) . . yes
C(23) C(24) C(25) 120.7(5) . . yes
C(23) C(24) C(32) 119.6(5) . . yes
C(25) C(24) C(32) 119.7(5) . . yes
C(24) C(25) C(26) 121.0(5) . . yes
C(25) C(26) C(27) 120.0(5) . . yes
C(26) C(27) C(28) 121.3(5) . . yes
C(27) C(28) C(29) 121.6(5) . . yes
C(27) C(28) C(32) 119.0(5) . . yes
C(29) C(28) C(32) 119.4(4) . . yes
C(28) C(29) C(30) 121.4(4) . . yes
C(28) C(29) C(33) 119.8(5) . . yes
C(30) C(29) C(33) 118.8(4) . . yes
C(29) C(30) C(31) 121.2(5) . . yes
C(14) C(31) C(30) 121.4(5) . . yes
C(20) C(32) C(24) 119.1(5) . . yes
C(20) C(32) C(28) 121.9(4) . . yes
C(24) C(32) C(28) 119.0(5) . . yes
C(15) C(33) C(19) 118.7(5) . . yes
C(15) C(33) C(29) 120.4(5) . . yes
C(19) C(33) C(29) 120.9(4) . . yes
N(4) C(34) C(35) 178.8(9) . . yes
C(34) C(35) C(36) 120.6(7) . . yes
C(34) C(35) C(40) 117.3(7) . . yes
C(36) C(35) C(40) 122.1(7) . . yes
C(35) C(36) C(37) 119.1(7) . . yes
C(36) C(37) C(38) 118.6(8) . . yes
C(37) C(38) C(39) 120.8(7) . . yes
C(38) C(39) C(40) 120.8(8) . . yes
C(35) C(40) C(39) 118.5(8) . . yes
N(5) C(41) C(42) 178.3(8) . . yes
C(41) C(42) C(43) 119.3(6) . . yes
C(41) C(42) C(47) 119.5(6) . . yes
C(43) C(42) C(47) 121.1(7) . . yes
C(42) C(43) C(44) 119.4(6) . . yes
C(43) C(44) C(45) 119.1(7) . . yes
C(44) C(45) C(46) 120.8(7) . . yes
C(45) C(46) C(47) 120.0(6) . . yes
C(42) C(47) C(46) 119.6(6) . . yes

loop_
_geom_bond_atom_site_label_1
_geom_bond_atom_site_label_2
_geom_bond_distance
_geom_bond_site_symmetry_2
_geom_bond_publ_flag
Mo(1) Mo(2) 2.6373(5) . yes
Mo(1) Mo(2) 2.6451(5) 2_666 yes
Mo(1) Mo(3) 2.6371(6) . yes
Mo(1) Mo(3) 2.6429(6) 2_666 yes
Mo(1) Br(1) 2.6099(6) . yes
Mo(1) Br(2) 2.6017(9) . yes
Mo(1) Br(3) 2.6018(9) . yes
Mo(1) Br(4) 2.6043(5) . yes
Mo(1) Br(6) 2.6054(5) 2_666 yes
Mo(2) Mo(3) 2.6380(9) . yes
Mo(2) Mo(3) 2.6459(5) 2_666 yes
Mo(2) Br(2) 2.5937(7) 2_666 yes
Mo(2) Br(3) 2.5968(6) . yes
Mo(2) Br(4) 2.6019(7) . yes
Mo(2) Br(5) 2.5916(6) . yes
Mo(2) Br(6) 2.5987(6) . yes
Mo(3) Br(2) 2.5939(6) . yes
Mo(3) Br(3) 2.5940(6) 2_666 yes
Mo(3) Br(4) 2.6122(6) . yes
Mo(3) Br(6) 2.5967(6) . yes
Mo(3) Br(7) 2.6133(8) . yes
Cu(1) Cl(1) 2.260(1) . yes
Cu(1) N(1) 1.997(4) . yes
Cu(1) N(2) 1.973(4) . yes
Cu(1) N(3) 2.043(4) . yes
N(1) C(1) 1.344(6) . yes
N(1) C(5) 1.347(6) . yes
N(2) C(8) 1.353(6) . yes
N(2) C(12) 1.351(6) . yes
N(3) C(6) 1.482(6) . yes
N(3) C(7) 1.483(6) . yes
N(3) C(13) 1.530(6) . yes
N(4) C(34) 1.130(9) . yes
N(5) C(41) 1.138(10) . yes
C(1) C(2) 1.400(7) . yes
C(2) C(3) 1.368(8) . yes
C(3) C(4) 1.404(7) . yes
C(4) C(5) 1.385(6) . yes
C(5) C(6) 1.504(6) . yes
C(7) C(8) 1.516(6) . yes
C(8) C(9) 1.387(6) . yes
C(9) C(10) 1.388(7) . yes
C(10) C(11) 1.389(7) . yes
C(11) C(12) 1.379(6) . yes
C(13) C(14) 1.508(7) . yes
C(14) C(15) 1.415(7) . yes
C(14) C(31) 1.401(7) . yes
C(15) C(16) 1.398(7) . yes
C(15) C(33) 1.446(7) . yes
C(16) C(17) 1.394(8) . yes
C(17) C(18) 1.387(8) . yes
C(18) C(19) 1.400(7) . yes
C(19) C(20) 1.484(8) . yes
C(19) C(33) 1.441(8) . yes
C(20) C(21) 1.400(8) . yes
C(20) C(32) 1.418(7) . yes
C(21) C(22) 1.401(9) . yes
C(22) C(23) 1.389(9) . yes
C(23) C(24) 1.407(8) . yes
C(24) C(25) 1.389(8) . yes
C(24) C(32) 1.451(7) . yes
C(25) C(26) 1.374(8) . yes
C(26) C(27) 1.411(7) . yes
C(27) C(28) 1.398(7) . yes
C(28) C(29) 1.472(7) . yes
C(28) C(32) 1.411(7) . yes
C(29) C(30) 1.383(7) . yes
C(29) C(33) 1.418(7) . yes
C(30) C(31) 1.401(7) . yes
C(34) C(35) 1.477(10) . yes
C(35) C(36) 1.37(1) . yes
C(35) C(40) 1.391(10) . yes
C(36) C(37) 1.39(1) . yes
C(37) C(38) 1.41(1) . yes
C(38) C(39) 1.36(1) . yes
C(39) C(40) 1.37(1) . yes
C(41) C(42) 1.45(1) . yes
C(42) C(43) 1.382(9) . yes
C(42) C(47) 1.392(8) . yes
C(43) C(44) 1.42(1) . yes
C(44) C(45) 1.380(10) . yes
C(45) C(46) 1.40(1) . yes
C(46) C(47) 1.378(10) . yes

loop_
_geom_contact_atom_site_label_1
_geom_contact_atom_site_label_2
_geom_contact_distance
_geom_contact_site_symmetry_2
Mo(1) Mo(2) 2.6373(5) .
Mo(1) Mo(2) 2.6451(5) 2_666
Mo(1) Mo(3) 2.6371(6) .
Mo(1) Mo(3) 2.6429(6) 2_666
Mo(1) Br(1) 2.6099(6) .
Mo(1) Br(2) 2.6017(9) .
Mo(1) Br(3) 2.6018(9) .
Mo(1) Br(4) 2.6043(5) .
Mo(1) Br(6) 2.6054(5) 2_666
Mo(2) Mo(3) 2.6380(9) .
Mo(2) Mo(3) 2.6459(5) 2_666
Mo(2) Br(2) 2.5937(7) 2_666
Mo(2) Br(3) 2.5968(6) .
Mo(2) Br(4) 2.6019(7) .
Mo(2) Br(5) 2.5916(6) .
Mo(2) Br(6) 2.5987(6) .
Mo(3) Br(2) 2.5939(6) .
Mo(3) Br(3) 2.5940(6) 2_666
Mo(3) Br(4) 2.6122(6) .
Mo(3) Br(6) 2.5967(6) .
Mo(3) Br(7) 2.6133(8) .
